data_7046550
loop_
_publ_author_name
'Rungthanaphatsophon, Pokpong'
'Barnes, Charles L.'
'Kelley, Steven P.'
'Walensky, Justin R.'

_publ_section_title
;
 Four-electron reduction chemistry using a uranium(iii) phosphido complex.
;
_journal_issue 25
_journal_name_full 'Dalton transactions (Cambridge, England : 2003)'
_journal_page_first 8189
_journal_page_last 8192
_journal_paper_doi 10.1039/c8dt01406j
_journal_volume 47
_journal_year 2018
_chemical_absolute_configuration ad
_chemical_formula_moiety 'C26 H48 N2 Si2 U'
_chemical_formula_sum 'C26 H48 N2 Si2 U'
_chemical_formula_weight 682.87
_space_group_crystal_system orthorhombic
_space_group_IT_number 19
_space_group_name_Hall 'P 2ac 2ab'
_space_group_name_H-M_alt 'P 21 21 21'
_symmetry_space_group_name_Hall 'P 2ac 2ab'
_symmetry_space_group_name_H-M 'P 21 21 21'
_atom_sites_solution_hydrogens geom
_atom_sites_solution_primary direct
_atom_sites_solution_secondary difmap
_audit_creation_date 2018-03-09
_audit_creation_method
;
Olex2 1.2
(compiled 2017.08.10 svn.r3458 for OlexSys, GUI svn.r5381)
;
_audit_update_record
;
2018-03-09 deposited with the CCDC.
2018-05-21 downloaded from the CCDC.
;
_cell_angle_alpha 90.00
_cell_angle_beta 90.00
_cell_angle_gamma 90.00
_cell_formula_units_Z 4
_cell_length_a 13.2573(14)
_cell_length_b 14.8359(16)
_cell_length_c 15.4478(17)
_cell_measurement_reflns_used 9967
_cell_measurement_temperature 100(2)
_cell_measurement_theta_max 28.23
_cell_measurement_theta_min 2.45
_cell_volume 3038.3(6)
_computing_cell_refinement 'SAINT v8.37A (Bruker, 2015)'
_computing_data_collection 'SMART (Bruker, 1998)'
_computing_data_reduction 'SAINT v8.37A (Bruker, 2015)'
_computing_molecular_graphics 'Olex2 (Dolomanov et al., 2009)'
_computing_publication_material 'Olex2 (Dolomanov et al., 2009)'
_computing_structure_refinement 'ShelXL (Sheldrick, 2015)'
_computing_structure_solution 'SIR2004 (Burla et al., 2007)'
_diffrn_ambient_temperature 100.15
_diffrn_measured_fraction_theta_full 0.997
_diffrn_measured_fraction_theta_max 0.997
_diffrn_measurement_device_type 'Bruker APEX-II CCD'
_diffrn_measurement_method '\f and \w scans'
_diffrn_radiation_monochromator graphite
_diffrn_radiation_type MoK\a
_diffrn_radiation_wavelength 0.71073
_diffrn_reflns_av_R_equivalents 0.0181
_diffrn_reflns_av_unetI/netI 0.0302
_diffrn_reflns_limit_h_max 17
_diffrn_reflns_limit_h_min -17
_diffrn_reflns_limit_k_max 19
_diffrn_reflns_limit_k_min -19
_diffrn_reflns_limit_l_max 19
_diffrn_reflns_limit_l_min -20
_diffrn_reflns_number 24124
_diffrn_reflns_theta_full 28.24
_diffrn_reflns_theta_max 28.24
_diffrn_reflns_theta_min 2.45
_diffrn_source 'fine-focus sealed tube'
_diffrn_standards_number 0
_exptl_absorpt_coefficient_mu 5.436
_exptl_absorpt_correction_T_max 0.3343
_exptl_absorpt_correction_T_min 0.1999
_exptl_absorpt_correction_type multi-scan
_exptl_absorpt_process_details
'SADABS-2016/2 (Bruker,2016/2) was used for absorption correction. wR2(int) was 0.1289 before and 0.0495 after correction. The Ratio of minimum to maximum transmission is 0.5980. The \l/2 correction factor is Not present.'
_exptl_crystal_colour green
_exptl_crystal_colour_primary green
_exptl_crystal_density_diffrn 1.493
_exptl_crystal_density_method 'not measured'
_exptl_crystal_description Prism
_exptl_crystal_F_000 1352
_exptl_crystal_size_max 0.4
_exptl_crystal_size_mid 0.35
_exptl_crystal_size_min 0.25
_refine_diff_density_max 1.005
_refine_diff_density_min -0.974
_refine_diff_density_rms 0.111
_refine_ls_abs_structure_details 'Flack H D (1983), Acta Cryst. A39, 876-881'
_refine_ls_abs_structure_Flack 0.019(9)
_refine_ls_extinction_method none
_refine_ls_goodness_of_fit_ref 1.069
_refine_ls_hydrogen_treatment constr
_refine_ls_matrix_type full
_refine_ls_number_parameters 366
_refine_ls_number_reflns 7482
_refine_ls_number_restraints 312
_refine_ls_restrained_S_all 1.112
_refine_ls_R_factor_all 0.0268
_refine_ls_R_factor_gt 0.0250
_refine_ls_shift/su_max 0.002
_refine_ls_shift/su_mean 0.000
_refine_ls_structure_factor_coef Fsqd
_refine_ls_weighting_details 'calc w=1/[\s^2^(Fo^2^)+(0.0301P)^2^+4.0732P] where P=(Fo^2^+2Fc^2^)/3'
_refine_ls_weighting_scheme calc
_refine_ls_wR_factor_gt 0.0628
_refine_ls_wR_factor_ref 0.0636
_reflns_number_gt 7236
_reflns_number_total 7482
_reflns_threshold_expression >2sigma(I)
_cod_data_source_file c8dt01406j2.cif
_cod_data_source_block pr4143
_cod_depositor_comments 'Adding full bibliography for 7046548--7046550.cif.'
_cod_database_code 7046550
_olex2_refinement_description
;
1. Fixed Uiso
 At 1.5 times of:
  All C(H,H,H) groups
2. Uiso/Uaniso restraints and constraints
All non-hydrogen atoms restrained to be isotropic: with sigma of 0.01 and sigma
for terminal atoms of 0.02
Uanis(C14') \\sim Ueq: with sigma of 0.005 and sigma for terminal atoms of 0.01
3. Others
 Sof(C1')=Sof(C2')=Sof(C3')=Sof(C4')=Sof(C5')=Sof(C6')=Sof(H6'A)=Sof(H6'B)=
 Sof(H6'C)=Sof(C7')=Sof(H7'A)=Sof(H7'B)=Sof(H7'C)=Sof(C8')=Sof(H8'A)=Sof(H8'B)=
 Sof(H8'C)=Sof(C9')=Sof(H9'A)=Sof(H9'B)=Sof(H9'C)=Sof(C10')=Sof(H10D)=Sof(H10E)=
 Sof(H10F)=1-FVAR(1)
 Sof(C1)=Sof(C2)=Sof(C3)=Sof(C4)=Sof(C5)=Sof(C6)=Sof(H6A)=Sof(H6B)=Sof(H6C)=
 Sof(C7)=Sof(H7A)=Sof(H7B)=Sof(H7C)=Sof(C8)=Sof(H8A)=Sof(H8B)=Sof(H8C)=Sof(C9)=
 Sof(H9A)=Sof(H9B)=Sof(H9C)=Sof(C10)=Sof(H10A)=Sof(H10B)=Sof(H10C)=FVAR(1)
 Sof(C11')=Sof(C12')=Sof(C13')=Sof(C14')=Sof(C15')=Sof(C16')=Sof(H16D)=
 Sof(H16E)=Sof(H16F)=Sof(C17')=Sof(H17D)=Sof(H17E)=Sof(H17F)=Sof(C18')=
 Sof(H18D)=Sof(H18E)=Sof(H18F)=Sof(C19')=Sof(H19D)=Sof(H19E)=Sof(H19F)=
 Sof(C20')=Sof(H20D)=Sof(H20E)=Sof(H20F)=1-FVAR(2)
 Sof(C11)=Sof(C12)=Sof(C13)=Sof(C14)=Sof(C15)=Sof(C16)=Sof(H16A)=Sof(H16B)=
 Sof(H16C)=Sof(C17)=Sof(H17A)=Sof(H17B)=Sof(H17C)=Sof(C18)=Sof(H18A)=Sof(H18B)=
 Sof(H18C)=Sof(C19)=Sof(H19A)=Sof(H19B)=Sof(H19C)=Sof(C20)=Sof(H20A)=Sof(H20B)=
 Sof(H20C)=FVAR(2)
4.a Me refined with riding coordinates:
 C6(H6A,H6B,H6C), C7(H7A,H7B,H7C), C8(H8A,H8B,H8C), C9(H9A,H9B,H9C), C10(H10A,
 H10B,H10C), C16(H16A,H16B,H16C), C17(H17A,H17B,H17C), C18(H18A,H18B,H18C),
 C19(H19A,H19B,H19C), C20(H20A,H20B,H20C), C21(H21A,H21B,H21C), C22(H22A,H22B,
 H22C), C23(H23A,H23B,H23C), C24(H24A,H24B,H24C), C25(H25A,H25B,H25C), C26(H26A,
 H26B,H26C), C6'(H6'A,H6'B,H6'C), C7'(H7'A,H7'B,H7'C), C8'(H8'A,H8'B,H8'C),
 C9'(H9'A,H9'B,H9'C), C10'(H10D,H10E,H10F), C16'(H16D,H16E,H16F), C17'(H17D,
 H17E,H17F), C18'(H18D,H18E,H18F), C19'(H19D,H19E,H19F), C20'(H20D,H20E,H20F)
4.b Cp* refined as free rotating group:
 C1(C2,C3,C4,C5,C6,C7,C8,C9,C10), C11(C12,C13,C14,C15,C16,C17,C18,C19,C20),
 C1'(C2',C3',C4',C5',C6',C7',C8',C9',C10'), C11'(C12',C13',C14',C15',C16',C17',
 C18',C19',C20')
;
_olex2_submission_special_instructions 'No special instructions were received'

loop_
_space_group_symop_id
_space_group_symop_operation_xyz
1 'x, y, z'
2 '-x+1/2, -y, z+1/2'
3 'x+1/2, -y+1/2, -z'
4 '-x, y+1/2, -z+1/2'

loop_
_atom_site_label
_atom_site_type_symbol
_atom_site_fract_x
_atom_site_fract_y
_atom_site_fract_z
_atom_site_U_iso_or_equiv
_atom_site_adp_type
_atom_site_occupancy
_atom_site_calc_flag
_atom_site_disorder_assembly
_atom_site_disorder_group
_atom_site_refinement_flags_posn
_atom_site_refinement_flags_adp
U1 U 0.280483(10) 0.760648(9) 0.702077(9) 0.02150(5) Uani 1 d . . . .
Si1 Si 0.41280(13) 0.74247(12) 0.90946(10) 0.0474(4) Uani 1 d . . . .
Si2 Si 0.14815(16) 0.54584(11) 0.73655(13) 0.0533(4) Uani 1 d . . . .
N1 N 0.3565(3) 0.7632(3) 0.8100(3) 0.0364(9) Uani 1 d A . . .
N2 N 0.2069(3) 0.6469(3) 0.7133(3) 0.0344(9) Uani 1 d A . . .
C1 C 0.4231(4) 0.6582(3) 0.6183(3) 0.042(2) Uani 0.687(10) d A 1 . .
C2 C 0.3493(3) 0.6767(4) 0.5540(3) 0.045(2) Uani 0.687(10) d A 1 G .
C3 C 0.3549(4) 0.7698(4) 0.5334(3) 0.051(3) Uani 0.687(10) d A 1 G .
C4 C 0.4321(4) 0.8089(3) 0.5849(3) 0.047(3) Uani 0.687(10) d A 1 G .
C5 C 0.4742(3) 0.7399(4) 0.6373(3) 0.046(2) Uani 0.687(10) d A 1 G .
C6 C 0.4436(7) 0.5676(4) 0.6591(5) 0.104(6) Uani 0.687(10) d A 1 G .
H6A H 0.4982 0.5734 0.7015 0.155 Uiso 0.687(10) calc A 1 R .
H6B H 0.4633 0.5244 0.6142 0.155 Uiso 0.687(10) calc A 1 R .
H6C H 0.3825 0.5461 0.6882 0.155 Uiso 0.687(10) calc A 1 R .
C7 C 0.2776(5) 0.6091(6) 0.5146(6) 0.131(7) Uani 0.687(10) d A 1 G .
H7A H 0.2347 0.6394 0.4719 0.196 Uiso 0.687(10) calc A 1 R .
H7B H 0.2354 0.5829 0.5602 0.196 Uiso 0.687(10) calc A 1 R .
H7C H 0.3162 0.5613 0.4861 0.196 Uiso 0.687(10) calc A 1 R .
C8 C 0.2901(6) 0.8187(7) 0.4681(4) 0.145(7) Uani 0.687(10) d A 1 G .
H8A H 0.2428 0.7761 0.4416 0.217 Uiso 0.687(10) calc A 1 R .
H8B H 0.3331 0.8450 0.4232 0.217 Uiso 0.687(10) calc A 1 R .
H8C H 0.2523 0.8666 0.4973 0.217 Uiso 0.687(10) calc A 1 R .
C9 C 0.4638(7) 0.9066(3) 0.5840(6) 0.119(7) Uani 0.687(10) d A 1 G .
H9A H 0.5186 0.9157 0.6256 0.179 Uiso 0.687(10) calc A 1 R .
H9B H 0.4062 0.9446 0.5999 0.179 Uiso 0.687(10) calc A 1 R .
H9C H 0.4870 0.9229 0.5258 0.179 Uiso 0.687(10) calc A 1 R .
C10 C 0.5586(4) 0.7514(7) 0.7020(4) 0.111(6) Uani 0.687(10) d A 1 G .
H10A H 0.5732 0.6933 0.7294 0.166 Uiso 0.687(10) calc A 1 R .
H10B H 0.5383 0.7951 0.7463 0.166 Uiso 0.687(10) calc A 1 R .
H10C H 0.6191 0.7734 0.6722 0.166 Uiso 0.687(10) calc A 1 R .
C11 C 0.1253(3) 0.8475(3) 0.7784(2) 0.0289(19) Uani 0.684(8) d A 1 . .
C12 C 0.0866(3) 0.8306(3) 0.6943(3) 0.0322(19) Uani 0.684(8) d A 1 G .
C13 C 0.1355(3) 0.8899(3) 0.6356(2) 0.036(2) Uani 0.684(8) d A 1 G .
C14 C 0.2045(3) 0.9435(2) 0.6835(3) 0.0339(19) Uani 0.684(8) d A 1 G .
C15 C 0.1982(3) 0.9173(3) 0.7718(2) 0.0288(18) Uani 0.684(8) d A 1 G .
C16 C 0.0944(5) 0.7997(4) 0.8605(3) 0.072(4) Uani 0.684(8) d A 1 G .
H16A H 0.1326 0.8243 0.9095 0.109 Uiso 0.684(8) calc A 1 R .
H16B H 0.1085 0.7352 0.8549 0.109 Uiso 0.684(8) calc A 1 R .
H16C H 0.0221 0.8087 0.8705 0.109 Uiso 0.684(8) calc A 1 R .
C17 C 0.0073(4) 0.7616(4) 0.6712(5) 0.088(4) Uani 0.684(8) d A 1 G .
H17A H -0.0058 0.7637 0.6088 0.132 Uiso 0.684(8) calc A 1 R .
H17B H -0.0551 0.7749 0.7028 0.132 Uiso 0.684(8) calc A 1 R .
H17C H 0.0313 0.7013 0.6872 0.132 Uiso 0.684(8) calc A 1 R .
C18 C 0.1174(5) 0.8951(5) 0.5393(2) 0.092(5) Uani 0.684(8) d A 1 G .
H18A H 0.1609 0.9416 0.5141 0.138 Uiso 0.684(8) calc A 1 R .
H18B H 0.0466 0.9103 0.5284 0.138 Uiso 0.684(8) calc A 1 R .
H18C H 0.1329 0.8367 0.5128 0.138 Uiso 0.684(8) calc A 1 R .
C19 C 0.2725(4) 1.0157(3) 0.6470(4) 0.089(4) Uani 0.684(8) d A 1 G .
H19A H 0.2621 1.0203 0.5844 0.133 Uiso 0.684(8) calc A 1 R .
H19B H 0.3430 1.0000 0.6587 0.133 Uiso 0.684(8) calc A 1 R .
H19C H 0.2567 1.0736 0.6743 0.133 Uiso 0.684(8) calc A 1 R .
C20 C 0.2583(5) 0.9568(4) 0.8456(3) 0.084(4) Uani 0.684(8) d A 1 G .
H20A H 0.3032 1.0039 0.8234 0.126 Uiso 0.684(8) calc A 1 R .
H20B H 0.2986 0.9092 0.8728 0.126 Uiso 0.684(8) calc A 1 R .
H20C H 0.2123 0.9828 0.8884 0.126 Uiso 0.684(8) calc A 1 R .
C21 C 0.3191(9) 0.7448(12) 0.9988(6) 0.150(5) Uani 1 d A . . .
H21A H 0.3532 0.7329 1.0539 0.225 Uiso 1 calc . . R .
H21B H 0.2677 0.6985 0.9887 0.225 Uiso 1 calc . . R .
H21C H 0.2869 0.8043 1.0010 0.225 Uiso 1 calc . . R .
C22 C 0.4673(12) 0.6319(7) 0.9127(7) 0.130(5) Uani 1 d A . . .
H22A H 0.4985 0.6220 0.9694 0.195 Uiso 1 calc . . R .
H22B H 0.5187 0.6267 0.8674 0.195 Uiso 1 calc . . R .
H22C H 0.4146 0.5868 0.9031 0.195 Uiso 1 calc . . R .
C23 C 0.5051(11) 0.8297(9) 0.9336(10) 0.178(7) Uani 1 d A . . .
H23A H 0.5364 0.8174 0.9898 0.267 Uiso 1 calc . . R .
H23B H 0.4715 0.8886 0.9354 0.267 Uiso 1 calc . . R .
H23C H 0.5572 0.8302 0.8885 0.267 Uiso 1 calc . . R .
C24 C 0.0720(10) 0.5539(8) 0.8355(9) 0.152(6) Uani 1 d A . . .
H24A H 0.0397 0.4956 0.8470 0.229 Uiso 1 calc . . R .
H24B H 0.0201 0.6002 0.8281 0.229 Uiso 1 calc . . R .
H24C H 0.1156 0.5700 0.8844 0.229 Uiso 1 calc . . R .
C25 C 0.2366(9) 0.4517(6) 0.7534(8) 0.112(4) Uani 1 d A . . .
H25A H 0.1986 0.3966 0.7663 0.168 Uiso 1 calc . . R .
H25B H 0.2814 0.4657 0.8020 0.168 Uiso 1 calc . . R .
H25C H 0.2768 0.4426 0.7009 0.168 Uiso 1 calc . . R .
C26 C 0.0587(11) 0.5182(8) 0.6483(9) 0.158(6) Uani 1 d A . . .
H26A H 0.0251 0.4609 0.6611 0.236 Uiso 1 calc . . R .
H26B H 0.0956 0.5130 0.5935 0.236 Uiso 1 calc . . R .
H26C H 0.0081 0.5661 0.6435 0.236 Uiso 1 calc . . R .
C1' C 0.4582(7) 0.6965(7) 0.6336(6) 0.035(5) Uani 0.313(10) d A 2 . .
C2' C 0.3813(9) 0.6571(6) 0.5820(7) 0.043(5) Uani 0.313(10) d A 2 G .
C3' C 0.3383(7) 0.7262(9) 0.5301(6) 0.036(4) Uani 0.313(10) d A 2 G .
C4' C 0.3886(8) 0.8082(6) 0.5497(7) 0.036(5) Uani 0.313(10) d A 2 G .
C5' C 0.4627(6) 0.7898(7) 0.6137(7) 0.035(4) Uani 0.313(10) d A 2 G .
C6' C 0.5237(12) 0.6477(13) 0.6984(10) 0.120(12) Uani 0.313(10) d A 2 G .
H6'A H 0.5705 0.6905 0.7251 0.181 Uiso 0.313(10) calc A 2 R .
H6'B H 0.5619 0.6002 0.6688 0.181 Uiso 0.313(10) calc A 2 R .
H6'C H 0.4810 0.6206 0.7432 0.181 Uiso 0.313(10) calc A 2 R .
C7' C 0.3507(15) 0.5591(7) 0.5822(13) 0.123(12) Uani 0.313(10) d A 2 G .
H7'A H 0.2959 0.5499 0.5406 0.184 Uiso 0.313(10) calc A 2 R .
H7'B H 0.3277 0.5421 0.6402 0.184 Uiso 0.313(10) calc A 2 R .
H7'C H 0.4086 0.5218 0.5658 0.184 Uiso 0.313(10) calc A 2 R .
C8' C 0.2539(10) 0.7144(15) 0.4654(9) 0.135(14) Uani 0.313(10) d A 2 G .
H8'A H 0.2386 0.7726 0.4385 0.203 Uiso 0.313(10) calc A 2 R .
H8'B H 0.1938 0.6917 0.4951 0.203 Uiso 0.313(10) calc A 2 R .
H8'C H 0.2747 0.6713 0.4208 0.203 Uiso 0.313(10) calc A 2 R .
C9' C 0.3671(15) 0.8989(9) 0.5095(11) 0.125(13) Uani 0.313(10) d A 2 G .
H9'A H 0.3124 0.8929 0.4672 0.188 Uiso 0.313(10) calc A 2 R .
H9'B H 0.4279 0.9212 0.4804 0.188 Uiso 0.313(10) calc A 2 R .
H9'C H 0.3470 0.9415 0.5548 0.188 Uiso 0.313(10) calc A 2 R .
C10' C 0.5338(11) 0.8577(11) 0.6535(11) 0.091(9) Uani 0.313(10) d A 2 G .
H10D H 0.5771 0.8274 0.6958 0.137 Uiso 0.313(10) calc A 2 R .
H10E H 0.4947 0.9050 0.6824 0.137 Uiso 0.313(10) calc A 2 R .
H10F H 0.5756 0.8846 0.6080 0.137 Uiso 0.313(10) calc A 2 R .
C11' C 0.0921(5) 0.8246(5) 0.7545(5) 0.026(4) Uani 0.316(8) d A 2 . .
C12' C 0.1012(6) 0.8488(6) 0.6659(5) 0.020(3) Uani 0.316(8) d A 2 G .
C13' C 0.1776(7) 0.9156(6) 0.6591(5) 0.026(4) Uani 0.316(8) d A 2 G .
C14' C 0.2156(6) 0.9326(5) 0.7434(6) 0.020(3) Uani 0.316(8) d A 2 G U
C15' C 0.1628(6) 0.8764(6) 0.8024(4) 0.024(3) Uani 0.316(8) d A 2 G .
C16' C 0.0199(9) 0.7559(8) 0.7913(9) 0.072(6) Uani 0.316(8) d A 2 G .
H16D H -0.0205 0.7300 0.7444 0.108 Uiso 0.316(8) calc A 2 R .
H16E H -0.0247 0.7852 0.8334 0.108 Uiso 0.316(8) calc A 2 R .
H16F H 0.0582 0.7080 0.8202 0.108 Uiso 0.316(8) calc A 2 R .
C17' C 0.0404(9) 0.8104(9) 0.5921(7) 0.069(7) Uani 0.316(8) d A 2 G .
H17D H -0.0071 0.7655 0.6145 0.104 Uiso 0.316(8) calc A 2 R .
H17E H 0.0859 0.7817 0.5503 0.104 Uiso 0.316(8) calc A 2 R .
H17F H 0.0030 0.8589 0.5635 0.104 Uiso 0.316(8) calc A 2 R .
C18' C 0.2122(12) 0.9605(9) 0.5766(6) 0.129(13) Uani 0.316(8) d A 2 G .
H18D H 0.2657 1.0040 0.5899 0.194 Uiso 0.316(8) calc A 2 R .
H18E H 0.1552 0.9920 0.5498 0.194 Uiso 0.316(8) calc A 2 R .
H18F H 0.2381 0.9148 0.5366 0.194 Uiso 0.316(8) calc A 2 R .
C19' C 0.2978(9) 0.9989(8) 0.7663(9) 0.085(8) Uani 0.316(8) d A 2 G .
H19D H 0.3215 1.0290 0.7136 0.128 Uiso 0.316(8) calc A 2 R .
H19E H 0.3541 0.9668 0.7935 0.128 Uiso 0.316(8) calc A 2 R .
H19F H 0.2712 1.0440 0.8067 0.128 Uiso 0.316(8) calc A 2 R .
C20' C 0.1790(10) 0.8724(10) 0.8991(4) 0.085(8) Uani 0.316(8) d A 2 G .
H20D H 0.1329 0.8281 0.9244 0.127 Uiso 0.316(8) calc A 2 R .
H20E H 0.1659 0.9319 0.9243 0.127 Uiso 0.316(8) calc A 2 R .
H20F H 0.2488 0.8547 0.9111 0.127 Uiso 0.316(8) calc A 2 R .

loop_
_atom_site_aniso_label
_atom_site_aniso_U_11
_atom_site_aniso_U_22
_atom_site_aniso_U_33
_atom_site_aniso_U_23
_atom_site_aniso_U_13
_atom_site_aniso_U_12
U1 0.01856(6) 0.02116(7) 0.02476(7) -0.00493(5) 0.00018(6) 0.00128(5)
Si1 0.0596(9) 0.0367(8) 0.0458(8) -0.0064(7) -0.0263(7) 0.0087(7)
Si2 0.0637(11) 0.0293(8) 0.0669(11) 0.0059(7) 0.0031(9) -0.0163(8)
N1 0.0370(19) 0.034(2) 0.038(2) -0.0087(19) -0.0099(16) 0.0102(17)
N2 0.0320(19) 0.0268(18) 0.045(2) -0.0017(16) 0.0029(19) -0.0017(16)
C1 0.035(4) 0.044(5) 0.046(5) 0.003(4) 0.021(4) 0.014(4)
C2 0.047(5) 0.056(6) 0.033(4) -0.023(4) 0.012(4) 0.003(4)
C3 0.066(6) 0.055(6) 0.033(4) -0.009(4) 0.011(4) 0.028(5)
C4 0.048(5) 0.046(5) 0.046(5) 0.010(4) 0.021(4) 0.003(4)
C5 0.030(3) 0.057(6) 0.050(4) 0.006(5) 0.017(3) -0.010(4)
C6 0.103(9) 0.066(7) 0.143(11) 0.035(7) 0.072(8) 0.063(7)
C7 0.119(10) 0.179(14) 0.094(9) -0.102(10) 0.024(9) -0.042(11)
C8 0.179(14) 0.216(16) 0.039(6) 0.017(8) -0.006(8) 0.105(13)
C9 0.132(11) 0.074(8) 0.153(13) -0.015(8) 0.102(10) -0.046(8)
C10 0.036(4) 0.211(16) 0.086(8) -0.041(12) 0.004(5) 0.001(7)
C11 0.027(4) 0.035(4) 0.025(4) -0.002(3) 0.009(3) 0.011(3)
C12 0.027(3) 0.033(4) 0.037(5) 0.003(4) 0.004(3) -0.001(3)
C13 0.032(4) 0.046(5) 0.031(4) 0.000(3) -0.006(3) 0.016(4)
C14 0.042(4) 0.022(3) 0.038(4) -0.007(3) 0.013(3) 0.006(3)
C15 0.034(4) 0.031(4) 0.022(3) -0.007(3) -0.001(3) 0.010(3)
C16 0.077(7) 0.075(7) 0.065(6) 0.030(5) 0.040(5) 0.051(6)
C17 0.042(5) 0.079(8) 0.142(11) -0.011(8) -0.029(6) 0.000(5)
C18 0.112(10) 0.124(11) 0.040(5) 0.007(6) -0.018(6) 0.059(9)
C19 0.099(8) 0.030(5) 0.136(10) 0.021(5) 0.054(8) 0.024(6)
C20 0.095(9) 0.063(7) 0.094(8) -0.050(6) -0.048(7) 0.036(6)
C21 0.147(9) 0.249(14) 0.053(5) 0.012(7) -0.015(5) 0.065(10)
C22 0.226(12) 0.087(7) 0.078(6) -0.008(5) -0.045(8) 0.085(8)
C23 0.203(12) 0.151(10) 0.181(11) 0.061(9) -0.160(10) -0.090(9)
C24 0.159(11) 0.083(7) 0.215(13) -0.004(8) 0.120(10) -0.035(7)
C25 0.119(8) 0.057(5) 0.159(9) 0.052(5) 0.049(7) 0.020(5)
C26 0.177(11) 0.100(8) 0.196(12) 0.024(8) -0.068(10) -0.095(9)
C1' 0.020(7) 0.032(8) 0.053(8) 0.008(7) 0.022(6) 0.004(6)
C2' 0.054(9) 0.038(8) 0.036(9) -0.010(7) 0.007(7) 0.003(7)
C3' 0.037(7) 0.042(9) 0.031(7) -0.013(7) 0.017(6) -0.002(7)
C4' 0.036(8) 0.034(8) 0.037(8) -0.006(6) 0.010(6) 0.011(6)
C5' 0.037(7) 0.026(7) 0.042(8) 0.004(6) 0.006(6) -0.003(6)
C6' 0.095(16) 0.139(19) 0.127(19) -0.010(16) 0.034(15) 0.084(15)
C7' 0.140(19) 0.083(16) 0.145(19) -0.064(14) 0.087(16) -0.017(14)
C8' 0.12(2) 0.19(2) 0.100(17) -0.065(17) 0.002(15) 0.013(17)
C9' 0.13(2) 0.13(2) 0.123(19) 0.069(16) 0.007(16) 0.027(16)
C10' 0.054(12) 0.112(17) 0.108(17) -0.018(14) 0.028(11) -0.058(12)
C11' 0.026(7) 0.019(6) 0.035(8) -0.005(6) 0.005(6) 0.004(5)
C12' 0.015(5) 0.027(7) 0.017(6) -0.001(5) 0.000(5) -0.005(5)
C13' 0.041(7) 0.012(6) 0.023(7) 0.010(5) 0.016(6) 0.016(6)
C14' 0.015(4) 0.021(4) 0.025(5) -0.007(4) 0.008(4) 0.006(4)
C15' 0.019(6) 0.024(6) 0.029(6) 0.000(6) -0.002(5) 0.012(5)
C16' 0.054(10) 0.065(12) 0.096(14) 0.012(13) 0.023(10) -0.007(10)
C17' 0.044(9) 0.074(13) 0.089(14) -0.043(11) -0.038(10) 0.038(9)
C18' 0.15(2) 0.122(19) 0.112(18) 0.046(16) -0.007(17) 0.006(18)
C19' 0.074(13) 0.053(11) 0.128(17) -0.032(12) -0.024(12) -0.032(11)
C20' 0.091(15) 0.101(16) 0.062(13) 0.005(12) 0.001(12) 0.028(13)

loop_
_atom_type_symbol
_atom_type_description
_atom_type_scat_dispersion_real
_atom_type_scat_dispersion_imag
_atom_type_scat_source
C C 0.0033 0.0016 'International Tables Vol C Tables 4.2.6.8 and 6.1.1.4'
H H 0.0000 0.0000 'International Tables Vol C Tables 4.2.6.8 and 6.1.1.4'
N N 0.0061 0.0033 'International Tables Vol C Tables 4.2.6.8 and 6.1.1.4'
Si Si 0.0817 0.0704 'International Tables Vol C Tables 4.2.6.8 and 6.1.1.4'
U U -9.6767 9.6646 'International Tables Vol C Tables 4.2.6.8 and 6.1.1.4'

loop_
_geom_angle_atom_site_label_1
_geom_angle_atom_site_label_2
_geom_angle_atom_site_label_3
_geom_angle
N1 U1 N2 101.47(18)
N1 U1 C1 93.30(16)
N1 U1 C2 123.12(16)
N1 U1 C5 80.29(15)
N1 U1 C11 90.66(14)
N1 U1 C12 120.62(14)
N1 U1 C1' 83.8(2)
N1 U1 C2' 109.6(3)
N1 U1 C12' 127.40(19)
N1 U1 C13' 116.5(2)
N1 U1 C14' 86.9(2)
N2 U1 C1 84.71(16)
N2 U1 C2 81.31(16)
N2 U1 C5 113.45(17)
N2 U1 C11 89.61(15)
N2 U1 C12 82.21(14)
N2 U1 C1' 99.4(3)
N2 U1 C2' 79.7(2)
N2 U1 C12' 89.9(2)
N2 U1 C13' 119.6(2)
N2 U1 C14' 128.3(2)
C1 U1 C2 29.9
C1 U1 C5 29.8
C1 U1 C12 145.41(14)
C1 U1 C1' 16.1(2)
C1 U1 C2' 16.5(2)
C1 U1 C12' 139.13(19)
C1 U1 C13' 133.50(18)
C1 U1 C14' 146.30(19)
C2 U1 C5 49.06(5)
C2 U1 C12 116.06(13)
C2 U1 C12' 109.27(19)
C2 U1 C14' 135.3(2)
C5 U1 C12 152.11(14)
C11 U1 C1 173.62(15)
C11 U1 C2 146.08(13)
C11 U1 C5 156.41(14)
C11 U1 C12 30.0
C11 U1 C1' 170.2(3)
C11 U1 C2' 158.5(3)
C11 U1 C12' 37.67(15)
C11 U1 C13' 47.88(15)
C11 U1 C14' 38.93(16)
C1' U1 C2 40.7(2)
C1' U1 C5 14.1(2)
C1' U1 C12 154.9(2)
C1' U1 C2' 29.88(9)
C1' U1 C12' 145.1(3)
C1' U1 C13' 128.3(3)
C1' U1 C14' 132.3(3)
C2' U1 C2 14.0(2)
C2' U1 C5 41.0(2)
C2' U1 C12 129.0(3)
C2' U1 C12' 123.0(3)
C2' U1 C14' 145.1(3)
C12' U1 C5 140.7(2)
C12' U1 C12 11.39(18)
C13' U1 C2 109.9(2)
C13' U1 C5 117.7(2)
C13' U1 C12 38.61(17)
C13' U1 C2' 122.9(3)
C13' U1 C12' 29.79(8)
C13' U1 C14' 29.80(8)
C14' U1 C5 118.2(2)
C14' U1 C12 51.50(16)
C14' U1 C12' 49.03(11)
N1 Si1 C21 111.6(3)
N1 Si1 C22 111.1(4)
N1 Si1 C23 110.1(4)
C22 Si1 C21 105.4(7)
C22 Si1 C23 111.9(7)
C23 Si1 C21 106.5(8)
N2 Si2 C24 111.4(4)
N2 Si2 C25 113.6(4)
N2 Si2 C26 109.1(4)
C24 Si2 C25 106.3(6)
C24 Si2 C26 106.0(7)
C25 Si2 C26 110.1(6)
Si1 N1 U1 167.5(3)
Si2 N2 U1 172.6(3)
C2 C1 U1 75.46(14)
C2 C1 C6 126.0
C5 C1 U1 76.04(14)
C5 C1 C2 108.0
C5 C1 C6 126.0
C6 C1 U1 114.76(14)
C1 C2 U1 74.67(14)
C1 C2 C7 126.0
C3 C2 U1 76.35(14)
C3 C2 C1 108.0
C3 C2 C7 126.0
C7 C2 U1 115.19(13)
C2 C3 U1 74.01(13)
C2 C3 C4 108.0
C2 C3 C8 126.0
C4 C3 U1 75.61(13)
C4 C3 C8 126.0
C8 C3 U1 116.47(13)
C3 C4 U1 74.95(14)
C3 C4 C9 126.0
C5 C4 U1 74.28(14)
C5 C4 C3 108.0
C5 C4 C9 126.0
C9 C4 U1 116.83(12)
C1 C5 U1 74.18(13)
C1 C5 C4 108.0
C1 C5 C10 126.0
C4 C5 U1 76.20(14)
C4 C5 C10 126.0
C10 C5 U1 115.78(13)
C1 C6 H6A 109.5
C1 C6 H6B 109.5
C1 C6 H6C 109.5
H6A C6 H6B 109.5
H6A C6 H6C 109.5
H6B C6 H6C 109.5
C2 C7 H7A 109.5
C2 C7 H7B 109.5
C2 C7 H7C 109.5
H7A C7 H7B 109.5
H7A C7 H7C 109.5
H7B C7 H7C 109.5
C3 C8 H8A 109.5
C3 C8 H8B 109.5
C3 C8 H8C 109.5
H8A C8 H8B 109.5
H8A C8 H8C 109.5
H8B C8 H8C 109.5
C4 C9 H9A 109.5
C4 C9 H9B 109.5
C4 C9 H9C 109.5
H9A C9 H9B 109.5
H9A C9 H9C 109.5
H9B C9 H9C 109.5
C5 C10 H10A 109.5
C5 C10 H10B 109.5
C5 C10 H10C 109.5
H10A C10 H10B 109.5
H10A C10 H10C 109.5
H10B C10 H10C 109.5
C12 C11 U1 77.94(13)
C12 C11 C15 108.0
C12 C11 C16 126.0
C15 C11 U1 78.36(12)
C15 C11 C16 126.0
C16 C11 U1 110.45(12)
C11 C12 U1 72.04(12)
C11 C12 C13 108.0
C11 C12 C17 126.0
C13 C12 U1 80.57(12)
C13 C12 C17 126.0
C17 C12 U1 113.68(11)
C12 C13 U1 70.57(11)
C12 C13 C18 126.0
C14 C13 U1 76.09(11)
C14 C13 C12 108.0
C14 C13 C18 126.0
C18 C13 U1 119.17(11)
C13 C14 U1 75.63(12)
C13 C14 C15 108.0
C13 C14 C19 126.0
C15 C14 U1 70.77(11)
C15 C14 C19 126.0
C19 C14 U1 119.43(11)
C11 C15 U1 71.68(12)
C11 C15 C14 108.0
C11 C15 C20 126.0
C14 C15 U1 80.45(12)
C14 C15 C20 126.0
C20 C15 U1 114.11(12)
C11 C16 H16A 109.5
C11 C16 H16B 109.5
C11 C16 H16C 109.5
H16A C16 H16B 109.5
H16A C16 H16C 109.5
H16B C16 H16C 109.5
C12 C17 H17A 109.5
C12 C17 H17B 109.5
C12 C17 H17C 109.5
H17A C17 H17B 109.5
H17A C17 H17C 109.5
H17B C17 H17C 109.5
C13 C18 H18A 109.5
C13 C18 H18B 109.5
C13 C18 H18C 109.5
H18A C18 H18B 109.5
H18A C18 H18C 109.5
H18B C18 H18C 109.5
C14 C19 H19A 109.5
C14 C19 H19B 109.5
C14 C19 H19C 109.5
H19A C19 H19B 109.5
H19A C19 H19C 109.5
H19B C19 H19C 109.5
C15 C20 H20A 109.5
C15 C20 H20B 109.5
C15 C20 H20C 109.5
H20A C20 H20B 109.5
H20A C20 H20C 109.5
H20B C20 H20C 109.5
Si1 C21 H21A 109.5
Si1 C21 H21B 109.5
Si1 C21 H21C 109.5
H21A C21 H21B 109.5
H21A C21 H21C 109.5
H21B C21 H21C 109.5
Si1 C22 H22A 109.5
Si1 C22 H22B 109.5
Si1 C22 H22C 109.5
H22A C22 H22B 109.5
H22A C22 H22C 109.5
H22B C22 H22C 109.5
Si1 C23 H23A 109.5
Si1 C23 H23B 109.5
Si1 C23 H23C 109.5
H23A C23 H23B 109.5
H23A C23 H23C 109.5
H23B C23 H23C 109.5
Si2 C24 H24A 109.5
Si2 C24 H24B 109.5
Si2 C24 H24C 109.5
H24A C24 H24B 109.5
H24A C24 H24C 109.5
H24B C24 H24C 109.5
Si2 C25 H25A 109.5
Si2 C25 H25B 109.5
Si2 C25 H25C 109.5
H25A C25 H25B 109.5
H25A C25 H25C 109.5
H25B C25 H25C 109.5
Si2 C26 H26A 109.5
Si2 C26 H26B 109.5
Si2 C26 H26C 109.5
H26A C26 H26B 109.5
H26A C26 H26C 109.5
H26B C26 H26C 109.5
C2' C1' U1 75.1(3)
C2' C1' C5' 108.0
C2' C1' C6' 126.0
C5' C1' U1 77.4(3)
C5' C1' C6' 126.0
C6' C1' U1 113.8(3)
C1' C2' U1 75.0(3)
C1' C2' C3' 108.0
C1' C2' C7' 126.0
C3' C2' U1 77.5(3)
C3' C2' C7' 126.0
C7' C2' U1 113.9(3)
C2' C3' U1 73.0(3)
C2' C3' C8' 126.0
C4' C3' U1 76.7(3)
C4' C3' C2' 108.0
C4' C3' C8' 126.0
C8' C3' U1 116.4(3)
C3' C4' U1 74.2(3)
C3' C4' C5' 108.0
C3' C4' C9' 126.0
C5' C4' U1 74.0(3)
C5' C4' C9' 126.0
C9' C4' U1 117.8(3)
C1' C5' U1 73.0(3)
C1' C5' C4' 108.0
C1' C5' C10' 126.0
C4' C5' U1 76.9(3)
C4' C5' C10' 126.0
C10' C5' U1 116.2(3)
C1' C6' H6'A 109.5
C1' C6' H6'B 109.5
C1' C6' H6'C 109.5
H6'A C6' H6'B 109.5
H6'A C6' H6'C 109.5
H6'B C6' H6'C 109.5
C2' C7' H7'A 109.5
C2' C7' H7'B 109.5
C2' C7' H7'C 109.5
H7'A C7' H7'B 109.5
H7'A C7' H7'C 109.5
H7'B C7' H7'C 109.5
C3' C8' H8'A 109.5
C3' C8' H8'B 109.5
C3' C8' H8'C 109.5
H8'A C8' H8'B 109.5
H8'A C8' H8'C 109.5
H8'B C8' H8'C 109.5
C4' C9' H9'A 109.5
C4' C9' H9'B 109.5
C4' C9' H9'C 109.5
H9'A C9' H9'B 109.5
H9'A C9' H9'C 109.5
H9'B C9' H9'C 109.5
C5' C10' H10D 109.5
C5' C10' H10E 109.5
C5' C10' H10F 109.5
H10D C10' H10E 109.5
H10D C10' H10F 109.5
H10E C10' H10F 109.5
C12' C11' U1 74.4(3)
C12' C11' C15' 108.0
C12' C11' C16' 126.0
C15' C11' U1 75.2(3)
C15' C11' C16' 126.0
C16' C11' U1 116.5(3)
C11' C12' U1 76.1(3)
C11' C12' C13' 108.0
C11' C12' C17' 126.0
C13' C12' U1 74.5(3)
C13' C12' C17' 126.0
C17' C12' U1 115.6(2)
C12' C13' U1 75.7(3)
C12' C13' C14' 108.0
C12' C13' C18' 126.0
C14' C13' U1 75.6(3)
C14' C13' C18' 126.0
C18' C13' U1 114.9(3)
C13' C14' U1 74.6(3)
C13' C14' C19' 126.0
C15' C14' U1 76.1(3)
C15' C14' C13' 108.0
C15' C14' C19' 126.0
C19' C14' U1 115.5(2)
C11' C15' U1 75.3(3)
C11' C15' C20' 126.0
C14' C15' U1 74.3(3)
C14' C15' C11' 108.0
C14' C15' C20' 126.0
C20' C15' U1 116.5(3)
C11' C16' H16D 109.5
C11' C16' H16E 109.5
C11' C16' H16F 109.5
H16D C16' H16E 109.5
H16D C16' H16F 109.5
H16E C16' H16F 109.5
C12' C17' H17D 109.5
C12' C17' H17E 109.5
C12' C17' H17F 109.5
H17D C17' H17E 109.5
H17D C17' H17F 109.5
H17E C17' H17F 109.5
C13' C18' H18D 109.5
C13' C18' H18E 109.5
C13' C18' H18F 109.5
H18D C18' H18E 109.5
H18D C18' H18F 109.5
H18E C18' H18F 109.5
C14' C19' H19D 109.5
C14' C19' H19E 109.5
C14' C19' H19F 109.5
H19D C19' H19E 109.5
H19D C19' H19F 109.5
H19E C19' H19F 109.5
C15' C20' H20D 109.5
C15' C20' H20E 109.5
C15' C20' H20F 109.5
H20D C20' H20E 109.5
H20D C20' H20F 109.5
H20E C20' H20F 109.5

loop_
_geom_bond_atom_site_label_1
_geom_bond_atom_site_label_2
_geom_bond_distance
U1 N1 1.948(4)
U1 N2 1.956(4)
U1 C1 2.750(4)
U1 C2 2.760(4)
U1 C5 2.774(4)
U1 C11 2.699(3)
U1 C12 2.775(4)
U1 C1' 2.752(9)
U1 C2' 2.755(9)
U1 C12' 2.770(7)
U1 C13' 2.755(9)
U1 C14' 2.767(8)
Si1 N1 1.736(4)
Si1 C21 1.858(11)
Si1 C22 1.793(9)
Si1 C23 1.820(11)
Si2 N2 1.728(4)
Si2 C24 1.836(11)
Si2 C25 1.842(9)
Si2 C26 1.853(12)
C1 C2 1.4200
C1 C5 1.4200
C1 C6 1.5095
C2 C3 1.4200
C2 C7 1.5095
C3 C4 1.4200
C3 C8 1.5095
C4 C5 1.4200
C4 C9 1.5095
C5 C10 1.5095
C6 H6A 0.9800
C6 H6B 0.9800
C6 H6C 0.9800
C7 H7A 0.9800
C7 H7B 0.9800
C7 H7C 0.9800
C8 H8A 0.9800
C8 H8B 0.9800
C8 H8C 0.9800
C9 H9A 0.9800
C9 H9B 0.9800
C9 H9C 0.9800
C10 H10A 0.9800
C10 H10B 0.9800
C10 H10C 0.9800
C11 C12 1.4200
C11 C15 1.4200
C11 C16 1.5095
C12 C13 1.4200
C12 C17 1.5095
C13 C14 1.4200
C13 C18 1.5095
C14 C15 1.4200
C14 C19 1.5095
C15 C20 1.5095
C16 H16A 0.9800
C16 H16B 0.9800
C16 H16C 0.9800
C17 H17A 0.9800
C17 H17B 0.9800
C17 H17C 0.9800
C18 H18A 0.9800
C18 H18B 0.9800
C18 H18C 0.9800
C19 H19A 0.9800
C19 H19B 0.9800
C19 H19C 0.9800
C20 H20A 0.9800
C20 H20B 0.9800
C20 H20C 0.9800
C21 H21A 0.9800
C21 H21B 0.9800
C21 H21C 0.9800
C22 H22A 0.9800
C22 H22B 0.9800
C22 H22C 0.9800
C23 H23A 0.9800
C23 H23B 0.9800
C23 H23C 0.9800
C24 H24A 0.9800
C24 H24B 0.9800
C24 H24C 0.9800
C25 H25A 0.9800
C25 H25B 0.9800
C25 H25C 0.9800
C26 H26A 0.9800
C26 H26B 0.9800
C26 H26C 0.9800
C1' C2' 1.4200
C1' C5' 1.4200
C1' C6' 1.5095
C2' C3' 1.4200
C2' C7' 1.5095
C3' C4' 1.4200
C3' C8' 1.5095
C4' C5' 1.4200
C4' C9' 1.5095
C5' C10' 1.5095
C6' H6'A 0.9800
C6' H6'B 0.9800
C6' H6'C 0.9800
C7' H7'A 0.9800
C7' H7'B 0.9800
C7' H7'C 0.9800
C8' H8'A 0.9800
C8' H8'B 0.9800
C8' H8'C 0.9800
C9' H9'A 0.9800
C9' H9'B 0.9800
C9' H9'C 0.9800
C10' H10D 0.9800
C10' H10E 0.9800
C10' H10F 0.9800
C11' C12' 1.4200
C11' C15' 1.4200
C11' C16' 1.5095
C12' C13' 1.4200
C12' C17' 1.5095
C13' C14' 1.4200
C13' C18' 1.5095
C14' C15' 1.4200
C14' C19' 1.5095
C15' C20' 1.5095
C16' H16D 0.9800
C16' H16E 0.9800
C16' H16F 0.9800
C17' H17D 0.9800
C17' H17E 0.9800
C17' H17F 0.9800
C18' H18D 0.9800
C18' H18E 0.9800
C18' H18F 0.9800
C19' H19D 0.9800
C19' H19E 0.9800
C19' H19F 0.9800
C20' H20D 0.9800
C20' H20E 0.9800
C20' H20F 0.9800

loop_
_geom_torsion_atom_site_label_1
_geom_torsion_atom_site_label_2
_geom_torsion_atom_site_label_3
_geom_torsion_atom_site_label_4
_geom_torsion
U1 C1 C2 C3 69.73(14)
U1 C1 C2 C7 -110.27(14)
U1 C1 C5 C4 -69.34(14)
U1 C1 C5 C10 110.66(14)
U1 C2 C3 C4 68.59(13)
U1 C2 C3 C8 -111.41(13)
U1 C3 C4 C5 67.52(13)
U1 C3 C4 C9 -112.48(13)
U1 C4 C5 C1 67.97(14)
U1 C4 C5 C10 -112.03(14)
U1 C11 C12 C13 -73.36(12)
U1 C11 C12 C17 106.64(12)
U1 C11 C15 C14 73.06(12)
U1 C11 C15 C20 -106.94(12)
U1 C12 C13 C14 -67.50(12)
U1 C12 C13 C18 112.50(12)
U1 C13 C14 C15 -63.85(11)
U1 C13 C14 C19 116.15(11)
U1 C14 C15 C11 -67.06(12)
U1 C14 C15 C20 112.94(12)
U1 C1' C2' C3' 71.1(3)
U1 C1' C2' C7' -108.9(3)
U1 C1' C5' C4' -69.6(3)
U1 C1' C5' C10' 110.4(3)
U1 C2' C3' C4' 69.4(3)
U1 C2' C3' C8' -110.6(3)
U1 C3' C4' C5' 66.9(3)
U1 C3' C4' C9' -113.1(3)
U1 C4' C5' C1' 67.0(3)
U1 C4' C5' C10' -113.0(3)
U1 C11' C12' C13' -68.3(3)
U1 C11' C12' C17' 111.7(3)
U1 C11' C15' C14' 67.7(3)
U1 C11' C15' C20' -112.3(3)
U1 C12' C13' C14' -69.3(3)
U1 C12' C13' C18' 110.7(3)
U1 C13' C14' C15' -69.4(3)
U1 C13' C14' C19' 110.6(3)
U1 C14' C15' C11' -68.4(3)
U1 C14' C15' C20' 111.6(3)
N1 U1 C1 C2 -177.0(3)
N1 U1 C1 C5 -63.9(2)
N1 U1 C1 C6 59.7(2)
N1 U1 C2 C1 3.6(3)
N1 U1 C2 C3 -109.8(3)
N1 U1 C2 C7 126.5(3)
N1 U1 C3 C2 91.7(3)
N1 U1 C3 C4 -22.2(3)
N1 U1 C3 C8 -145.6(3)
N1 U1 C4 C3 162.4(2)
N1 U1 C4 C5 48.3(2)
N1 U1 C4 C9 -74.5(2)
N1 U1 C5 C1 114.6(3)
N1 U1 C5 C4 -131.8(3)
N1 U1 C5 C10 -8.2(3)
N1 U1 C11 C12 -176.44(19)
N1 U1 C11 C15 72.05(19)
N1 U1 C11 C16 -52.26(18)
N1 U1 C12 C11 4.1(2)
N1 U1 C12 C13 116.7(2)
N1 U1 C12 C17 -118.0(2)
N1 U1 C13 C12 -83.1(2)
N1 U1 C13 C14 32.0(2)
N1 U1 C13 C18 155.7(2)
N1 U1 C14 C13 -154.95(19)
N1 U1 C14 C15 -39.66(19)
N1 U1 C14 C19 81.54(18)
N1 U1 C15 C11 -106.00(19)
N1 U1 C15 C14 141.31(19)
N1 U1 C15 C20 16.02(19)
N1 U1 C1' C2' 150.0(5)
N1 U1 C1' C5' -97.2(4)
N1 U1 C1' C6' 26.8(4)
N1 U1 C2' C1' -31.8(4)
N1 U1 C2' C3' -144.6(5)
N1 U1 C2' C7' 91.3(4)
N1 U1 C3' C2' 47.3(6)
N1 U1 C3' C4' -66.5(6)
N1 U1 C3' C8' 169.6(6)
N1 U1 C4' C3' 130.7(5)
N1 U1 C4' C5' 16.1(5)
N1 U1 C4' C9' -106.6(5)
N1 U1 C5' C1' 80.7(4)
N1 U1 C5' C4' -165.6(4)
N1 U1 C5' C10' -41.6(4)
N1 U1 C11' C12' 152.0(3)
N1 U1 C11' C15' 38.1(3)
N1 U1 C11' C16' -85.1(3)
N1 U1 C12' C11' -35.3(4)
N1 U1 C12' C13' 78.2(4)
N1 U1 C12' C17' -158.8(4)
N1 U1 C13' C12' -119.6(3)
N1 U1 C13' C14' -6.4(3)
N1 U1 C13' C18' 117.0(3)
N1 U1 C14' C13' 174.3(3)
N1 U1 C14' C15' -72.2(3)
N1 U1 C14' C19' 51.3(3)
N1 U1 C15' C11' -142.0(3)
N1 U1 C15' C14' 104.1(3)
N1 U1 C15' C20' -18.8(3)
N2 U1 N1 Si1 4.0(12)
N2 U1 C1 C2 81.8(3)
N2 U1 C1 C5 -165.1(2)
N2 U1 C1 C6 -41.6(3)
N2 U1 C2 C1 -94.5(3)
N2 U1 C2 C3 152.1(3)
N2 U1 C2 C7 28.5(2)
N2 U1 C3 C2 -29.0(2)
N2 U1 C3 C4 -142.9(2)
N2 U1 C3 C8 93.7(2)
N2 U1 C4 C3 48.2(3)
N2 U1 C4 C5 -65.9(3)
N2 U1 C4 C9 171.3(3)
N2 U1 C5 C1 16.2(3)
N2 U1 C5 C4 129.8(3)
N2 U1 C5 C10 -106.6(3)
N2 U1 C11 C12 -74.98(18)
N2 U1 C11 C15 173.51(18)
N2 U1 C11 C16 49.20(18)
N2 U1 C12 C11 102.89(19)
N2 U1 C12 C13 -144.58(19)
N2 U1 C12 C17 -19.29(19)
N2 U1 C13 C12 36.62(19)
N2 U1 C13 C14 151.77(19)
N2 U1 C13 C18 -84.51(19)
N2 U1 C14 C13 -36.4(2)
N2 U1 C14 C15 78.9(2)
N2 U1 C14 C19 -159.9(2)
N2 U1 C15 C11 -7.4(2)
N2 U1 C15 C14 -120.1(2)
N2 U1 C15 C20 114.6(2)
N2 U1 C1' C2' 49.4(4)
N2 U1 C1' C5' 162.1(4)
N2 U1 C1' C6' -73.8(4)
N2 U1 C2' C1' -130.4(5)
N2 U1 C2' C3' 116.8(5)
N2 U1 C2' C7' -7.3(4)
N2 U1 C3' C2' -61.6(4)
N2 U1 C3' C4' -175.5(4)
N2 U1 C3' C8' 60.7(4)
N2 U1 C4' C3' 5.4(5)
N2 U1 C4' C5' -109.2(5)
N2 U1 C4' C9' 128.1(5)
N2 U1 C5' C1' -22.3(5)
N2 U1 C5' C4' 91.4(5)
N2 U1 C5' C10' -144.7(5)
N2 U1 C11' C12' -108.3(3)
N2 U1 C11' C15' 137.7(3)
N2 U1 C11' C16' 14.5(3)
N2 U1 C12' C11' 69.1(3)
N2 U1 C12' C13' -177.4(3)
N2 U1 C12' C17' -54.5(3)
N2 U1 C13' C12' 3.0(3)
N2 U1 C13' C14' 116.3(3)
N2 U1 C13' C18' -120.4(3)
N2 U1 C14' C13' -83.5(4)
N2 U1 C14' C15' 29.9(4)
N2 U1 C14' C19' 153.5(4)
N2 U1 C15' C11' -42.5(3)
N2 U1 C15' C14' -156.4(3)
N2 U1 C15' C20' 80.7(3)
C1 U1 N1 Si1 -81.3(12)
C1 U1 C2 C3 -113.35(6)
C1 U1 C2 C7 123.00(5)
C1 U1 C3 C2 37.3
C1 U1 C3 C4 -76.63(6)
C1 U1 C3 C8 160.0
C1 U1 C4 C3 76.93(6)
C1 U1 C4 C5 -37.2
C1 U1 C4 C9 -160.0
C1 U1 C5 C4 113.60(6)
C1 U1 C5 C10 -122.79(5)
C1 U1 C12 C11 171.6(2)
C1 U1 C12 C13 -75.8(2)
C1 U1 C12 C17 49.5(2)
C1 U1 C13 C12 133.31(18)
C1 U1 C13 C14 -111.54(18)
C1 U1 C13 C18 12.19(19)
C1 U1 C14 C13 95.3(2)
C1 U1 C14 C15 -149.4(2)
C1 U1 C14 C19 -28.2(2)
C1 U1 C15 C11 174.5(3)
C1 U1 C15 C14 61.9(3)
C1 U1 C15 C20 -63.4(3)
C1 U1 C1' C2' 24.4(8)
C1 U1 C1' C5' 137.1(7)
C1 U1 C1' C6' -98.8(8)
C1 U1 C2' C1' -23.8(7)
C1 U1 C2' C3' -136.6(7)
C1 U1 C2' C7' 99.3(7)
C1 U1 C3' C2' 16.6(3)
C1 U1 C3' C4' -97.2(3)
C1 U1 C3' C8' 138.9(3)
C1 U1 C4' C3' 57.5(3)
C1 U1 C4' C5' -57.1(3)
C1 U1 C4' C9' -179.8(3)
C1 U1 C5' C1' -16.2(3)
C1 U1 C5' C4' 97.6(3)
C1 U1 C5' C10' -138.5(3)
C1 U1 C11' C12' -68.8(5)
C1 U1 C11' C15' 177.2(5)
C1 U1 C11' C16' 54.0(5)
C1 U1 C12' C11' 150.8(3)
C1 U1 C12' C13' -95.7(3)
C1 U1 C12' C17' 27.3(3)
C1 U1 C13' C12' 116.2(3)
C1 U1 C13' C14' -130.6(3)
C1 U1 C13' C18' -7.2(3)
C1 U1 C14' C13' 83.0(3)
C1 U1 C14' C15' -163.5(3)
C1 U1 C14' C19' -40.0(3)
C1 C2 C3 U1 -68.59(13)
C1 C2 C3 C4 0.0
C1 C2 C3 C8 180.0
C2 U1 N1 Si1 -83.0(12)
C2 U1 C1 C5 113.17(6)
C2 U1 C1 C6 -123.30(5)
C2 U1 C3 C4 -113.92(6)
C2 U1 C3 C8 122.71(6)
C2 U1 C4 C3 36.9
C2 U1 C4 C5 -77.17(6)
C2 U1 C4 C9 160.0
C2 U1 C5 C1 -37.3
C2 U1 C5 C4 76.29(7)
C2 U1 C5 C10 -160.1
C2 U1 C11 C12 -1.3(3)
C2 U1 C11 C15 -112.8(3)
C2 U1 C11 C16 122.9(3)
C2 U1 C12 C11 179.19(18)
C2 U1 C12 C13 -68.28(18)
C2 U1 C12 C17 57.02(18)
C2 U1 C13 C12 121.09(16)
C2 U1 C13 C14 -123.76(16)
C2 U1 C13 C18 -0.04(16)
C2 U1 C14 C13 65.42(16)
C2 U1 C14 C15 -179.29(16)
C2 U1 C14 C19 -58.10(16)
C2 U1 C15 C11 113.8(3)
C2 U1 C15 C14 1.1(3)
C2 U1 C15 C20 -124.2(2)
C2 U1 C1' C2' -15.4(3)
C2 U1 C1' C5' 97.3(3)
C2 U1 C1' C6' -138.6(3)
C2 U1 C2' C1' 134.1(8)
C2 U1 C2' C3' 21.3(8)
C2 U1 C2' C7' -102.8(8)
C2 U1 C3' C2' -17.2(7)
C2 U1 C3' C4' -131.1(7)
C2 U1 C3' C8' 105.1(7)
C2 U1 C4' C3' 19.4(3)
C2 U1 C4' C5' -95.1(3)
C2 U1 C4' C9' 142.2(3)
C2 U1 C5' C1' -55.4(3)
C2 U1 C5' C4' 58.3(3)
C2 U1 C5' C10' -177.7(3)
C2 U1 C11' C12' -40.9(3)
C2 U1 C11' C15' -154.9(3)
C2 U1 C11' C16' 81.9(3)
C2 U1 C12' C11' 149.8(3)
C2 U1 C12' C13' -96.6(3)
C2 U1 C12' C17' 26.3(3)
C2 U1 C13' C12' 94.2(3)
C2 U1 C13' C14' -152.5(3)
C2 U1 C13' C18' -29.2(2)
C2 U1 C14' C13' 38.0(3)
C2 U1 C14' C15' 151.5(3)
C2 U1 C14' C19' -84.9(3)
C2 U1 C15' C11' 53.0(7)
C2 U1 C15' C14' -60.9(7)
C2 U1 C15' C20' 176.3(6)
C2 C1 C5 U1 69.34(14)
C2 C1 C5 C4 0.0
C2 C1 C5 C10 180.0
C2 C3 C4 U1 -67.52(13)
C2 C3 C4 C5 0.0
C2 C3 C4 C9 180.0
C3 C4 C5 U1 -67.97(13)
C3 C4 C5 C1 0.0
C3 C4 C5 C10 180.0
C5 U1 N1 Si1 -108.2(12)
C5 U1 C1 C2 -113.17(6)
C5 U1 C1 C6 123.53(5)
C5 U1 C2 C1 37.2
C5 U1 C2 C3 -76.15(6)
C5 U1 C2 C7 160.2
C5 U1 C3 C2 77.18(6)
C5 U1 C3 C4 -36.7
C5 U1 C3 C8 -160.1
C5 U1 C4 C3 114.09(6)
C5 U1 C4 C9 -122.81(6)
C5 U1 C11 C12 116.8(4)
C5 U1 C11 C15 5.3(4)
C5 U1 C11 C16 -119.0(3)
C5 U1 C12 C11 -130.2(3)
C5 U1 C12 C13 -17.7(3)
C5 U1 C12 C17 107.6(3)
C5 U1 C13 C12 170.11(17)
C5 U1 C13 C14 -74.74(17)
C5 U1 C13 C18 48.99(17)
C5 U1 C14 C13 119.75(15)
C5 U1 C14 C15 -124.96(15)
C5 U1 C14 C19 -3.77(15)
C5 U1 C15 C11 -177.35(17)
C5 U1 C15 C14 69.95(17)
C5 U1 C15 C20 -55.34(17)
C5 U1 C1' C2' -135.3(8)
C5 U1 C1' C5' -22.5(8)
C5 U1 C1' C6' 101.5(8)
C5 U1 C2' C1' 15.2(3)
C5 U1 C2' C3' -97.6(3)
C5 U1 C2' C7' 138.3(3)
C5 U1 C3' C2' 55.5(3)
C5 U1 C3' C4' -58.3(3)
C5 U1 C3' C8' 177.8(3)
C5 U1 C4' C3' 95.5(3)
C5 U1 C4' C5' -19.1(3)
C5 U1 C4' C9' -141.8(3)
C5 U1 C5' C1' 18.4(7)
C5 U1 C5' C4' 132.1(7)
C5 U1 C5' C10' -104.0(7)
C5 U1 C11' C12' 53.8(10)
C5 U1 C11' C15' -60.1(10)
C5 U1 C11' C16' 176.7(9)
C5 U1 C12' C11' -162.2(3)
C5 U1 C12' C13' -48.6(3)
C5 U1 C12' C17' 74.3(3)
C5 U1 C13' C12' 147.6(2)
C5 U1 C13' C14' -99.2(2)
C5 U1 C13' C18' 24.2(2)
C5 U1 C14' C13' 97.0(3)
C5 U1 C14' C15' -149.5(3)
C5 U1 C14' C19' -25.9(3)
C5 U1 C15' C11' 160.3(4)
C5 U1 C15' C14' 46.4(3)
C5 U1 C15' C20' -76.4(3)
C5 C1 C2 U1 -69.73(14)
C5 C1 C2 C3 0.0
C5 C1 C2 C7 180.0
C6 C1 C2 U1 110.27(14)
C6 C1 C2 C3 180.0
C6 C1 C2 C7 0.0
C6 C1 C5 U1 -110.66(14)
C6 C1 C5 C4 180.0
C6 C1 C5 C10 0.0
C7 C2 C3 U1 111.41(13)
C7 C2 C3 C4 180.0
C7 C2 C3 C8 0.0
C8 C3 C4 U1 112.48(13)
C8 C3 C4 C5 180.0
C8 C3 C4 C9 0.0
C9 C4 C5 U1 112.03(13)
C9 C4 C5 C1 180.0
C9 C4 C5 C10 0.0
C11 U1 N1 Si1 93.7(12)
C11 U1 C2 C1 -170.6(2)
C11 U1 C2 C3 76.0(2)
C11 U1 C2 C7 -47.7(2)
C11 U1 C3 C2 -134.27(19)
C11 U1 C3 C4 111.82(19)
C11 U1 C3 C8 -11.56(19)
C11 U1 C4 C3 -96.26(19)
C11 U1 C4 C5 149.7(2)
C11 U1 C4 C9 26.8(2)
C11 U1 C5 C1 -176.7(3)
C11 U1 C5 C4 -63.1(3)
C11 U1 C5 C10 60.6(3)
C11 U1 C12 C13 112.5
C11 U1 C12 C17 -122.2
C11 U1 C13 C12 -38.3
C11 U1 C13 C14 76.87(6)
C11 U1 C13 C18 -159.4
C11 U1 C14 C13 -77.12(6)
C11 U1 C14 C15 38.2
C11 U1 C14 C19 159.4
C11 U1 C15 C14 -112.7
C11 U1 C15 C20 122.0
C11 U1 C2' C1' 168.4(6)
C11 U1 C2' C3' 55.6(6)
C11 U1 C2' C7' -68.5(6)
C11 U1 C3' C2' -154.7(4)
C11 U1 C3' C4' 91.5(4)
C11 U1 C3' C8' -32.4(4)
C11 U1 C4' C3' -114.9(4)
C11 U1 C4' C5' 130.6(3)
C11 U1 C4' C9' 7.9(4)
C11 U1 C5' C1' 169.4(4)
C11 U1 C5' C4' -76.9(4)
C11 U1 C5' C10' 47.0(4)
C11 U1 C11' C12' 116.7(6)
C11 U1 C11' C15' 2.7(6)
C11 U1 C11' C16' -120.5(6)
C11 U1 C12' C11' -20.5(3)
C11 U1 C12' C13' 93.1(3)
C11 U1 C12' C17' -144.0(3)
C11 U1 C13' C12' -55.4(2)
C11 U1 C13' C14' 57.9(2)
C11 U1 C13' C18' -178.8(2)
C11 U1 C14' C13' -90.8(2)
C11 U1 C14' C15' 22.7(2)
C11 U1 C14' C19' 146.2(3)
C11 U1 C15' C11' -2.4(6)
C11 U1 C15' C14' -116.3(6)
C11 U1 C15' C20' 120.9(6)
C11 C12 C13 U1 67.50(12)
C11 C12 C13 C14 0.0
C11 C12 C13 C18 180.0
C12 U1 N1 Si1 91.7(12)
C12 U1 C1 C2 13.7(3)
C12 U1 C1 C5 126.9(3)
C12 U1 C1 C6 -109.6(3)
C12 U1 C2 C1 -171.4(2)
C12 U1 C2 C3 75.3(2)
C12 U1 C2 C7 -48.4(2)
C12 U1 C3 C2 -115.6(2)
C12 U1 C3 C4 130.5(2)
C12 U1 C3 C8 7.1(2)
C12 U1 C4 C3 -60.6(2)
C12 U1 C4 C5 -174.7(2)
C12 U1 C4 C9 62.5(2)
C12 U1 C5 C1 -104.0(4)
C12 U1 C5 C4 9.6(4)
C12 U1 C5 C10 133.2(4)
C12 U1 C11 C15 -111.5
C12 U1 C11 C16 124.2
C12 U1 C13 C14 115.15(6)
C12 U1 C13 C18 -121.13(5)
C12 U1 C14 C13 -36.3
C12 U1 C14 C15 79.04(6)
C12 U1 C14 C19 -159.8
C12 U1 C15 C11 38.2
C12 U1 C15 C14 -74.48(5)
C12 U1 C15 C20 160.2
C12 U1 C1' C2' -42.2(9)
C12 U1 C1' C5' 70.5(9)
C12 U1 C1' C6' -165.4(9)
C12 U1 C2' C1' 158.5(4)
C12 U1 C2' C3' 45.7(4)
C12 U1 C2' C7' -78.3(4)
C12 U1 C3' C2' -144.6(4)
C12 U1 C3' C4' 101.6(4)
C12 U1 C3' C8' -22.3(4)
C12 U1 C4' C3' -88.0(4)
C12 U1 C4' C5' 157.5(4)
C12 U1 C4' C9' 34.8(4)
C12 U1 C5' C1' -144.9(5)
C12 U1 C5' C4' -31.2(5)
C12 U1 C5' C10' 92.7(5)
C12 U1 C11' C12' -12.6(5)
C12 U1 C11' C15' -126.5(5)
C12 U1 C11' C16' 110.3(5)
C12 U1 C12' C11' 21.5(8)
C12 U1 C12' C13' 135.0(8)
C12 U1 C12' C17' -102.1(8)
C12 U1 C13' C12' -12.9(3)
C12 U1 C13' C14' 100.3(2)
C12 U1 C13' C18' -136.3(3)
C12 U1 C14' C13' -51.7(2)
C12 U1 C14' C15' 61.8(2)
C12 U1 C14' C19' -174.6(2)
C12 U1 C15' C11' 22.8(3)
C12 U1 C15' C14' -91.2(3)
C12 U1 C15' C20' 146.0(3)
C12 C11 C15 U1 -73.06(12)
C12 C11 C15 C14 0.0
C12 C11 C15 C20 180.0
C12 C13 C14 U1 63.85(11)
C12 C13 C14 C15 0.0
C12 C13 C14 C19 180.0
C13 C14 C15 U1 67.06(12)
C13 C14 C15 C11 0.0
C13 C14 C15 C20 180.0
C15 C11 C12 U1 73.36(12)
C15 C11 C12 C13 0.0
C15 C11 C12 C17 180.0
C16 C11 C12 U1 -106.64(12)
C16 C11 C12 C13 180.0
C16 C11 C12 C17 0.0
C16 C11 C15 U1 106.94(12)
C16 C11 C15 C14 180.0
C16 C11 C15 C20 0.0
C17 C12 C13 U1 -112.50(12)
C17 C12 C13 C14 180.0
C17 C12 C13 C18 0.0
C18 C13 C14 U1 -116.15(11)
C18 C13 C14 C15 180.0
C18 C13 C14 C19 0.0
C19 C14 C15 U1 -112.94(12)
C19 C14 C15 C11 180.0
C19 C14 C15 C20 0.0
C21 Si1 N1 U1 -70.0(13)
C22 Si1 N1 U1 47.3(13)
C23 Si1 N1 U1 171.9(13)
C1' U1 N1 Si1 -94.3(12)
C1' U1 C1 C2 -123.0(7)
C1' U1 C1 C5 -9.8(7)
C1' U1 C1 C6 113.7(7)
C1' U1 C2 C1 20.9(3)
C1' U1 C2 C3 -92.4(3)
C1' U1 C2 C7 143.9(3)
C1' U1 C3 C2 58.5(3)
C1' U1 C3 C4 -55.4(3)
C1' U1 C3 C8 -178.7(3)
C1' U1 C4 C3 95.6(3)
C1' U1 C4 C5 -18.5(3)
C1' U1 C4 C9 -141.3(3)
C1' U1 C5 C1 11.2(8)
C1' U1 C5 C4 124.8(8)
C1' U1 C5 C10 -111.6(8)
C1' U1 C12 C11 -161.7(6)
C1' U1 C12 C13 -49.2(6)
C1' U1 C12 C17 76.1(6)
C1' U1 C13 C12 154.7(4)
C1' U1 C13 C14 -90.1(4)
C1' U1 C13 C18 33.6(4)
C1' U1 C14 C13 112.5(3)
C1' U1 C14 C15 -132.2(3)
C1' U1 C14 C19 -11.0(3)
C1' U1 C15 C11 -175.6(3)
C1' U1 C15 C14 71.7(3)
C1' U1 C15 C20 -53.6(3)
C1' U1 C2' C3' -112.79(12)
C1' U1 C2' C7' 123.14(11)
C1' U1 C3' C2' 37.65(10)
C1' U1 C3' C4' -76.18(14)
C1' U1 C3' C8' 160.0
C1' U1 C4' C3' 77.40(15)
C1' U1 C4' C5' -37.13(10)
C1' U1 C4' C9' -159.83(6)
C1' U1 C5' C4' 113.76(13)
C1' U1 C5' C10' -122.32(13)
C1' U1 C12' C11' 175.4(5)
C1' U1 C12' C13' -71.1(5)
C1' U1 C12' C17' 51.8(5)
C1' U1 C13' C12' 136.4(4)
C1' U1 C13' C14' -110.3(4)
C1' U1 C13' C18' 13.0(4)
C1' U1 C14' C13' 95.6(4)
C1' U1 C14' C15' -151.0(4)
C1' U1 C14' C19' -27.4(4)
C1' U1 C15' C11' 171.3(6)
C1' U1 C15' C14' 57.4(6)
C1' U1 C15' C20' -65.4(6)
C1' C2' C3' U1 -69.4(3)
C1' C2' C3' C4' 0.0
C1' C2' C3' C8' 180.0
C2' U1 N1 Si1 -79.0(12)
C2' U1 C1 C2 10.5(7)
C2' U1 C1 C5 123.7(7)
C2' U1 C1 C6 -112.8(7)
C2' U1 C2 C1 -12.4(8)
C2' U1 C2 C3 -125.7(8)
C2' U1 C2 C7 110.6(8)
C2' U1 C3 C2 18.0(3)
C2' U1 C3 C4 -95.9(3)
C2' U1 C3 C8 140.7(3)
C2' U1 C4 C3 55.3(3)
C2' U1 C4 C5 -58.8(3)
C2' U1 C4 C9 178.4(3)
C2' U1 C5 C1 -21.1(3)
C2' U1 C5 C4 92.5(3)
C2' U1 C5 C10 -143.8(3)
C2' U1 C11 C12 -15.4(6)
C2' U1 C11 C15 -126.9(6)
C2' U1 C11 C16 108.8(6)
C2' U1 C12 C11 172.8(3)
C2' U1 C12 C13 -74.7(3)
C2' U1 C12 C17 50.6(3)
C2' U1 C13 C12 122.8(2)
C2' U1 C13 C14 -122.0(2)
C2' U1 C13 C18 1.7(2)
C2' U1 C14 C13 75.0(3)
C2' U1 C14 C15 -169.7(3)
C2' U1 C14 C19 -48.5(3)
C2' U1 C15 C11 133.1(7)
C2' U1 C15 C14 20.4(7)
C2' U1 C15 C20 -104.9(7)
C2' U1 C1' C5' 112.75(13)
C2' U1 C1' C6' -123.21(12)
C2' U1 C3' C4' -113.83(13)
C2' U1 C3' C8' 122.30(13)
C2' U1 C4' C3' 37.07(10)
C2' U1 C4' C5' -77.45(16)
C2' U1 C4' C9' 159.84(5)
C2' U1 C5' C1' -37.66(10)
C2' U1 C5' C4' 76.10(15)
C2' U1 C5' C10' -160.0
C2' U1 C11' C12' -53.5(5)
C2' U1 C11' C15' -167.5(5)
C2' U1 C11' C16' 69.3(5)
C2' U1 C12' C11' 146.7(3)
C2' U1 C12' C13' -99.8(3)
C2' U1 C12' C17' 23.1(3)
C2' U1 C13' C12' 100.0(3)
C2' U1 C13' C14' -146.7(3)
C2' U1 C13' C18' -23.4(3)
C2' U1 C14' C13' 53.6(5)
C2' U1 C14' C15' 167.1(5)
C2' U1 C14' C19' -69.3(5)
C2' C1' C5' U1 69.6(3)
C2' C1' C5' C4' 0.0
C2' C1' C5' C10' 180.0
C2' C3' C4' U1 -66.9(3)
C2' C3' C4' C5' 0.0
C2' C3' C4' C9' 180.0
C3' C4' C5' U1 -67.0(3)
C3' C4' C5' C1' 0.0
C3' C4' C5' C10' 180.0
C5' C1' C2' U1 -71.1(3)
C5' C1' C2' C3' 0.0
C5' C1' C2' C7' 180.0
C6' C1' C2' U1 108.9(3)
C6' C1' C2' C3' 180.0
C6' C1' C2' C7' 0.0
C6' C1' C5' U1 -110.4(3)
C6' C1' C5' C4' 180.0
C6' C1' C5' C10' 0.0
C7' C2' C3' U1 110.6(3)
C7' C2' C3' C4' 180.0
C7' C2' C3' C8' 0.0
C8' C3' C4' U1 113.1(3)
C8' C3' C4' C5' 180.0
C8' C3' C4' C9' 0.0
C9' C4' C5' U1 113.0(3)
C9' C4' C5' C1' 180.0
C9' C4' C5' C10' 0.0
C11' C12' C13' U1 69.3(3)
C11' C12' C13' C14' 0.0
C11' C12' C13' C18' 180.0
C12' U1 N1 Si1 102.7(12)
C12' U1 C1 C2 -1.9(4)
C12' U1 C1 C5 111.3(4)
C12' U1 C1 C6 -125.2(4)
C12' U1 C2 C1 178.7(3)
C12' U1 C2 C3 65.4(3)
C12' U1 C2 C7 -58.3(3)
C12' U1 C3 C2 -120.5(3)
C12' U1 C3 C4 125.6(3)
C12' U1 C3 C8 2.2(3)
C12' U1 C4 C3 -60.4(3)
C12' U1 C4 C5 -174.5(3)
C12' U1 C4 C9 62.7(3)
C12' U1 C5 C1 -105.5(4)
C12' U1 C5 C4 8.1(4)
C12' U1 C5 C10 131.7(4)
C12' U1 C11 C12 15.3(3)
C12' U1 C11 C15 -96.2(3)
C12' U1 C11 C16 139.5(3)
C12' U1 C12 C11 -125.3(8)
C12' U1 C12 C13 -12.8(8)
C12' U1 C12 C17 112.5(8)
C12' U1 C13 C12 8.2(5)
C12' U1 C13 C14 123.3(5)
C12' U1 C13 C18 -112.9(5)
C12' U1 C14 C13 -23.2(2)
C12' U1 C14 C15 92.1(2)
C12' U1 C14 C19 -146.7(2)
C12' U1 C15 C11 53.3(2)
C12' U1 C15 C14 -59.4(2)
C12' U1 C15 C20 175.3(2)
C12' U1 C1' C2' -54.0(8)
C12' U1 C1' C5' 58.7(8)
C12' U1 C1' C6' -177.2(8)
C12' U1 C2' C1' 146.5(5)
C12' U1 C2' C3' 33.7(5)
C12' U1 C2' C7' -90.3(5)
C12' U1 C3' C2' -152.0(4)
C12' U1 C3' C4' 94.2(4)
C12' U1 C3' C8' -29.7(4)
C12' U1 C4' C3' -90.0(4)
C12' U1 C4' C5' 155.5(4)
C12' U1 C4' C9' 32.8(4)
C12' U1 C5' C1' -143.6(5)
C12' U1 C5' C4' -29.8(5)
C12' U1 C5' C10' 94.1(5)
C12' U1 C11' C15' -113.95(12)
C12' U1 C11' C16' 122.85(12)
C12' U1 C13' C14' 113.25(11)
C12' U1 C13' C18' -123.40(10)
C12' U1 C14' C13' -37.19(8)
C12' U1 C14' C15' 76.28(12)
C12' U1 C14' C19' -160.2
C12' U1 C15' C11' 36.83(8)
C12' U1 C15' C14' -77.08(14)
C12' U1 C15' C20' 160.1
C12' C11' C15' U1 -67.7(3)
C12' C11' C15' C14' 0.0
C12' C11' C15' C20' 180.0
C12' C13' C14' U1 69.4(3)
C12' C13' C14' C15' 0.0
C12' C13' C14' C19' 180.0
C13' U1 N1 Si1 135.6(11)
C13' U1 C1 C2 -44.8(4)
C13' U1 C1 C5 68.3(4)
C13' U1 C1 C6 -168.1(4)
C13' U1 C2 C1 147.0(3)
C13' U1 C2 C3 33.7(3)
C13' U1 C2 C7 -90.0(3)
C13' U1 C3 C2 -148.4(3)
C13' U1 C3 C4 97.7(3)
C13' U1 C3 C8 -25.7(3)
C13' U1 C4 C3 -80.8(3)
C13' U1 C4 C5 165.1(3)
C13' U1 C4 C9 42.3(3)
C13' U1 C5 C1 -130.4(3)
C13' U1 C5 C4 -16.8(3)
C13' U1 C5 C10 106.8(3)
C13' U1 C11 C12 57.3(2)
C13' U1 C11 C15 -54.2(2)
C13' U1 C11 C16 -178.6(2)
C13' U1 C12 C11 -91.1(3)
C13' U1 C12 C13 21.5(3)
C13' U1 C12 C17 146.8(3)
C13' U1 C13 C12 -120.0(6)
C13' U1 C13 C14 -4.8(6)
C13' U1 C13 C18 118.9(6)
C13' U1 C14 C13 5.6(7)
C13' U1 C14 C15 120.9(7)
C13' U1 C14 C19 -117.9(7)
C13' U1 C15 C11 93.9(3)
C13' U1 C15 C14 -18.8(3)
C13' U1 C15 C20 -144.1(3)
C13' U1 C1' C2' -90.8(6)
C13' U1 C1' C5' 21.9(6)
C13' U1 C1' C6' 146.0(6)
C13' U1 C2' C1' 110.9(5)
C13' U1 C2' C3' -1.9(6)
C13' U1 C2' C7' -126.0(5)
C13' U1 C3' C2' 178.4(5)
C13' U1 C3' C4' 64.6(4)
C13' U1 C3' C8' -59.3(4)
C13' U1 C4' C3' -114.1(5)
C13' U1 C4' C5' 131.4(5)
C13' U1 C4' C9' 8.7(5)
C13' U1 C5' C1' -162.7(5)
C13' U1 C5' C4' -48.9(4)
C13' U1 C5' C10' 75.0(5)
C13' U1 C11' C12' 37.16(8)
C13' U1 C11' C15' -76.78(12)
C13' U1 C11' C16' 160.0
C13' U1 C12' C11' -113.52(11)
C13' U1 C12' C17' 122.93(11)
C13' U1 C14' C15' 113.48(10)
C13' U1 C14' C19' -122.97(10)
C13' U1 C15' C11' 76.73(12)
C13' U1 C15' C14' -37.19(8)
C13' U1 C15' C20' -160.0
C13' C14' C15' U1 68.4(3)
C13' C14' C15' C11' 0.0
C13' C14' C15' C20' 180.0
C14' U1 N1 Si1 132.5(12)
C14' U1 C1 C2 -87.7(5)
C14' U1 C1 C5 25.5(5)
C14' U1 C1 C6 149.0(5)
C14' U1 C2 C1 128.0(3)
C14' U1 C2 C3 14.7(3)
C14' U1 C2 C7 -109.0(3)
C14' U1 C3 C2 -169.3(2)
C14' U1 C3 C4 76.8(3)
C14' U1 C3 C8 -46.6(2)
C14' U1 C4 C3 -109.4(3)
C14' U1 C4 C5 136.5(3)
C14' U1 C4 C9 13.7(3)
C14' U1 C5 C1 -164.3(3)
C14' U1 C5 C4 -50.7(3)
C14' U1 C5 C10 72.9(3)
C14' U1 C11 C12 99.3(3)
C14' U1 C11 C15 -12.2(3)
C14' U1 C11 C16 -136.5(3)
C14' U1 C12 C11 -52.4(2)
C14' U1 C12 C13 60.1(2)
C14' U1 C12 C17 -174.6(2)
C14' U1 C13 C12 -93.5(2)
C14' U1 C13 C14 21.7(2)
C14' U1 C13 C18 145.4(2)
C14' U1 C14 C13 -129.7(5)
C14' U1 C14 C15 -14.4(5)
C14' U1 C14 C19 106.8(5)
C14' U1 C15 C11 137.3(9)
C14' U1 C15 C14 24.6(9)
C14' U1 C15 C20 -100.7(9)
C14' U1 C1' C2' -129.9(6)
C14' U1 C1' C5' -17.2(6)
C14' U1 C1' C6' 106.9(6)
C14' U1 C2' C1' 82.4(8)
C14' U1 C2' C3' -30.4(8)
C14' U1 C2' C7' -154.5(7)
C14' U1 C3' C2' 160.9(5)
C14' U1 C3' C4' 47.0(4)
C14' U1 C3' C8' -76.8(4)
C14' U1 C4' C3' -139.4(4)
C14' U1 C4' C5' 106.0(4)
C14' U1 C4' C9' -16.7(4)
C14' U1 C5' C1' 167.0(4)
C14' U1 C5' C4' -79.2(4)
C14' U1 C5' C10' 44.7(4)
C14' U1 C11' C12' 77.08(13)
C14' U1 C11' C15' -36.87(8)
C14' U1 C11' C16' -160.1
C14' U1 C12' C11' -76.31(12)
C14' U1 C12' C13' 37.21(8)
C14' U1 C12' C17' 160.1
C14' U1 C13' C12' -113.25(11)
C14' U1 C13' C18' 123.35(10)
C14' U1 C15' C11' 113.92(12)
C14' U1 C15' C20' -122.83(12)
C15' C11' C12' U1 68.3(3)
C15' C11' C12' C13' 0.0
C15' C11' C12' C17' 180.0
C16' C11' C12' U1 -111.7(3)
C16' C11' C12' C13' 180.0
C16' C11' C12' C17' 0.0
C16' C11' C15' U1 112.3(3)
C16' C11' C15' C14' 180.0
C16' C11' C15' C20' 0.0
C17' C12' C13' U1 -110.7(3)
C17' C12' C13' C14' 180.0
C17' C12' C13' C18' 0.0
C18' C13' C14' U1 -110.6(3)
C18' C13' C14' C15' 180.0
C18' C13' C14' C19' 0.0
C19' C14' C15' U1 -111.6(3)
C19' C14' C15' C11' 180.0
C19' C14' C15' C20' 0.0
